data_7049278
loop_
_publ_author_name
'Hong, Dongjing'
'Zhu, Xiancui'
'Wang, Shaowu'
'Wei, Yun'
'Zhou, Shuangliu'
'Huang, Zeming'
'Zhu, Shan'
'Wang, Ruru'
'Yue, Wenrun'
'Mu, Xiaolong'

_publ_section_title
;
 Synthesis, characterization, and reactivity of dinuclear
 organo-rare-earth-metal alkyl complexes supported by
 2-amidate-functionalized indolyl ligands: substituent effects on
 coordination and reactivity.
;
_journal_issue 16
_journal_name_full 'Dalton transactions (Cambridge, England : 2003)'
_journal_page_first 5230
_journal_page_last 5242
_journal_paper_doi 10.1039/c9dt00507b
_journal_volume 48
_journal_year 2019
_chemical_formula_moiety 'C26 H53 N4 Si3 Yb'
_chemical_formula_sum 'C26 H53 N4 Si3 Yb'
_chemical_formula_weight 679.03
_space_group_crystal_system triclinic
_space_group_IT_number 2
_space_group_name_Hall '-P 1'
_space_group_name_H-M_alt 'P -1'
_symmetry_space_group_name_Hall '-P 1'
_symmetry_space_group_name_H-M 'P -1'
_atom_sites_solution_hydrogens geom
_atom_sites_solution_primary dual
_audit_creation_date 2018-03-26
_audit_creation_method
;
Olex2 1.2
(compiled 2017.08.10 svn.r3458 for OlexSys, GUI svn.r5381)
;
_audit_update_record
;
2018-03-27 deposited with the CCDC.    2019-03-07 downloaded from the CCDC.
;
_cell_angle_alpha 93.672(3)
_cell_angle_beta 105.014(3)
_cell_angle_gamma 92.303(3)
_cell_formula_units_Z 2
_cell_length_a 10.477(3)
_cell_length_b 12.806(4)
_cell_length_c 13.939(4)
_cell_measurement_reflns_used 3949
_cell_measurement_temperature 293(2)
_cell_measurement_theta_max 20.62
_cell_measurement_theta_min 2.29
_cell_volume 1799.5(9)
_computing_cell_refinement 'Bruker SMART'
_computing_data_collection 'Bruker SMART'
_computing_data_reduction 'Bruker SAINT'
_computing_molecular_graphics 'Olex2 (Dolomanov et al., 2009)'
_computing_publication_material 'Olex2 (Dolomanov et al., 2009)'
_computing_structure_refinement 'ShelXL (Sheldrick, 2015)'
_computing_structure_solution 'ShelXT (Sheldrick, 2015)'
_diffrn_ambient_temperature 293(2)
_diffrn_measured_fraction_theta_full 0.992
_diffrn_measured_fraction_theta_max 0.991
_diffrn_measurement_device_type 'CCD area detector'
_diffrn_measurement_method 'phi and omega scans'
_diffrn_radiation_monochromator graphite
_diffrn_radiation_type MoK\a
_diffrn_radiation_wavelength 0.71073
_diffrn_reflns_av_R_equivalents 0.1655
_diffrn_reflns_av_unetI/netI 0.1442
_diffrn_reflns_Laue_measured_fraction_full 0.992
_diffrn_reflns_Laue_measured_fraction_max 0.991
_diffrn_reflns_limit_h_max 12
_diffrn_reflns_limit_h_min -12
_diffrn_reflns_limit_k_max 15
_diffrn_reflns_limit_k_min -15
_diffrn_reflns_limit_l_max 16
_diffrn_reflns_limit_l_min -16
_diffrn_reflns_number 18060
_diffrn_reflns_point_group_measured_fraction_full 0.992
_diffrn_reflns_point_group_measured_fraction_max 0.991
_diffrn_reflns_theta_full 25.242
_diffrn_reflns_theta_max 25.497
_diffrn_reflns_theta_min 1.517
_exptl_absorpt_coefficient_mu 2.716
_exptl_absorpt_correction_type none
_exptl_crystal_colour red
_exptl_crystal_colour_primary red
_exptl_crystal_density_diffrn 1.253
_exptl_crystal_description block
_exptl_crystal_F_000 698
_exptl_crystal_size_max 0.23
_exptl_crystal_size_mid 0.21
_exptl_crystal_size_min 0.2
_refine_diff_density_max 1.633
_refine_diff_density_min -1.286
_refine_diff_density_rms 0.154
_refine_ls_extinction_method none
_refine_ls_goodness_of_fit_ref 1.009
_refine_ls_hydrogen_treatment constr
_refine_ls_matrix_type full
_refine_ls_number_parameters 308
_refine_ls_number_reflns 6652
_refine_ls_number_restraints 471
_refine_ls_restrained_S_all 1.015
_refine_ls_R_factor_all 0.1294
_refine_ls_R_factor_gt 0.0805
_refine_ls_shift/su_max 0.001
_refine_ls_shift/su_mean 0.000
_refine_ls_structure_factor_coef Fsqd
_refine_ls_weighting_details 'w=1/[\s^2^(Fo^2^)+(0.0926P)^2^] where P=(Fo^2^+2Fc^2^)/3'
_refine_ls_weighting_scheme calc
_refine_ls_wR_factor_gt 0.1831
_refine_ls_wR_factor_ref 0.2082
_reflns_Friedel_coverage 0.000
_reflns_number_gt 4018
_reflns_number_total 6652
_reflns_threshold_expression 'I > 2\s(I)'
_cod_data_source_file c9dt00507b2.cif
_cod_data_source_block 3a
_cod_depositor_comments 'Adding full bibliography for 7049263--7049284.cif.'
_cod_database_code 7049278
_shelx_shelxl_version_number 2018/1
_shelx_space_group_comment
;
The symmetry employed for this shelxl refinement is uniquely defined
by the following loop, which should always be used as a source of
symmetry information in preference to the above space-group names.
They are only intended as comments.
;
_shelx_estimated_absorpt_t_max 0.613
_shelx_estimated_absorpt_t_min 0.574
_olex2_refinement_description
;
1. Fixed Uiso
 At 1.2 times of:
  All C(H) groups, All C(H,H) groups
 At 1.5 times of:
  All C(H,H,H) groups
2. Restrained distances
 C3-C4
 2.5 with sigma of 0.02
3. Rigid bond restraints
 Si1, C4
 with sigma for 1-2 distances of 0.001 and sigma for 1-3 distances of 0.002
 Si3, C10
 with sigma for 1-2 distances of 0.001 and sigma for 1-3 distances of 0.002
 Si1, C2
 with sigma for 1-2 distances of 0.001 and sigma for 1-3 distances of 0.002
 Si1, C3
 with sigma for 1-2 distances of 0.001 and sigma for 1-3 distances of 0.002
 Si2, C5
 with sigma for 1-2 distances of 0.001 and sigma for 1-3 distances of 0.002
 Si2, C6
 with sigma for 1-2 distances of 0.001 and sigma for 1-3 distances of 0.002
 Si2, C7
 with sigma for 1-2 distances of 0.001 and sigma for 1-3 distances of 0.002
 Si2, C8
 with sigma for 1-2 distances of 0.001 and sigma for 1-3 distances of 0.002
 Si3, C9
 with sigma for 1-2 distances of 0.001 and sigma for 1-3 distances of 0.002
 Si3, C11
 with sigma for 1-2 distances of 0.001 and sigma for 1-3 distances of 0.002
 Si3, C12
 with sigma for 1-2 distances of 0.001 and sigma for 1-3 distances of 0.002
 N1, C17
 with sigma for 1-2 distances of 0.001 and sigma for 1-3 distances of 0.002
 N4, C25
 with sigma for 1-2 distances of 0.001 and sigma for 1-3 distances of 0.002
 C16, C17
 with sigma for 1-2 distances of 0.001 and sigma for 1-3 distances of 0.002
4. Uiso/Uaniso restraints and constraints
C20 \\sim C21 \\sim C22 \\sim C23 \\sim C24 \\sim C1 \\sim C2 \\sim C3 \\sim C4
\\sim C5 \\sim C6 \\sim C7 \\sim C8 \\sim C9 \\sim C10 \\sim C11 \\sim C12
\\sim C13 \\sim C14 \\sim C15 \\sim C16 \\sim C17 \\sim C18 \\sim C19 \\sim C25
\\sim C26: within 3.8A with sigma of 0.01 and sigma for terminal atoms of 0.02
Uanis(Si1) \\sim Ueq, Uanis(C1) \\sim Ueq, Uanis(C2) \\sim Ueq, Uanis(C3) \\sim
Ueq, Uanis(C4) \\sim Ueq: with sigma of 0.02 and sigma for terminal atoms of
0.04
Uanis(Si2) \\sim Ueq, Uanis(C5) \\sim Ueq, Uanis(C6) \\sim Ueq, Uanis(C7) \\sim
Ueq, Uanis(C8) \\sim Ueq: with sigma of 0.02 and sigma for terminal atoms of
0.04
Uanis(Si3) \\sim Ueq, Uanis(C9) \\sim Ueq, Uanis(C10) \\sim Ueq, Uanis(C11)
\\sim Ueq, Uanis(C12) \\sim Ueq: with sigma of 0.02 and sigma for terminal
atoms of 0.04
Uanis(C3) \\sim Ueq, Uanis(C4) \\sim Ueq, Uanis(C10) \\sim Ueq, Uanis(C12)
\\sim Ueq: with sigma of 0.02 and sigma for terminal atoms of 0.04
5.a Secondary CH2 refined with riding coordinates:
 C1(H1A,H1B), C5(H5A,H5B), C9(H9A,H9B)
5.b Aromatic/amide H refined with riding coordinates:
 C20(H20), C21(H21), C23(H23), C24(H24), C13(H13), C14(H14), C16(H16), C17(H17)
5.c Fitted hexagon refined as free rotating group:
 N3(C20,C21,C22,C23,C24)
5.d Idealised Me refined as rotating group:
 C2(H2A,H2B,H2C), C3(H3A,H3B,H3C), C4(H4A,H4B,H4C), C6(H6A,H6B,H6C), C7(H7A,
 H7B,H7C), C8(H8A,H8B,H8C), C10(H10A,H10B,H10C), C11(H11A,H11B,H11C), C12(H12A,
 H12B,H12C), C18(H18A,H18B,H18C), C19(H19A,H19B,H19C), C25(H25A,H25B,H25C),
 C26(H26A,H26B,H26C)
;
_olex2_submission_special_instructions 'No special instructions were received'

loop_
_space_group_symop_operation_xyz
'x, y, z'
'-x, -y, -z'

loop_
_atom_site_label
_atom_site_type_symbol
_atom_site_fract_x
_atom_site_fract_y
_atom_site_fract_z
_atom_site_U_iso_or_equiv
_atom_site_adp_type
_atom_site_occupancy
_atom_site_site_symmetry_order
_atom_site_calc_flag
_atom_site_refinement_flags_posn
_atom_site_refinement_flags_adp
N3 N 0.7400(8) 0.6722(6) 0.4218(5) 0.078(3) Uani 1 1 d . .
C20 C 0.7667(9) 0.5718(6) 0.4507(6) 0.092(2) Uani 1 1 d G U
H20 H 0.806361 0.526609 0.413700 0.110 Uiso 1 1 calc R .
C21 C 0.7343(9) 0.5388(5) 0.5350(7) 0.092(3) Uani 1 1 d G U
H21 H 0.752181 0.471589 0.554328 0.111 Uiso 1 1 calc R .
C22 C 0.6751(9) 0.6063(7) 0.5903(5) 0.083(2) Uani 1 1 d G U
C23 C 0.6483(9) 0.7067(6) 0.5614(6) 0.084(2) Uani 1 1 d G U
H23 H 0.608707 0.751836 0.598437 0.101 Uiso 1 1 calc R .
C24 C 0.6808(8) 0.7397(5) 0.4772(6) 0.086(2) Uani 1 1 d G U
H24 H 0.662886 0.806858 0.457809 0.103 Uiso 1 1 calc R .
C1 C 0.7228(13) 0.8867(11) 0.2849(11) 0.092(3) Uani 1 1 d . U
H1A H 0.745730 0.910995 0.354887 0.110 Uiso 1 1 calc R .
H1B H 0.772536 0.932972 0.253463 0.110 Uiso 1 1 calc R .
C2 C 0.4319(18) 0.7971(14) 0.2283(16) 0.140(5) Uani 1 1 d . U
H2A H 0.449514 0.742944 0.183451 0.211 Uiso 1 1 calc GR .
H2B H 0.342137 0.816327 0.204645 0.211 Uiso 1 1 calc GR .
H2C H 0.444702 0.771984 0.293386 0.211 Uiso 1 1 calc GR .
C3 C 0.504(2) 0.9048(16) 0.0932(13) 0.157(4) Uani 1 1 d D U
H3A H 0.576665 0.934739 0.071803 0.236 Uiso 1 1 calc GR .
H3B H 0.426477 0.942366 0.067948 0.236 Uiso 1 1 calc GR .
H3C H 0.487469 0.832551 0.068242 0.236 Uiso 1 1 calc GR .
C4 C 0.503(2) 1.0414(14) 0.2285(15) 0.169(5) Uani 1 1 d D U
H4A H 0.409128 1.042498 0.202243 0.254 Uiso 1 1 calc GR .
H4B H 0.546896 1.075943 0.185576 0.254 Uiso 1 1 calc GR .
H4C H 0.529054 1.077084 0.293876 0.254 Uiso 1 1 calc GR .
C5 C 1.0308(12) 0.6972(10) 0.3699(10) 0.084(3) Uani 1 1 d . U
H5A H 1.027553 0.632322 0.401773 0.101 Uiso 1 1 calc R .
H5B H 1.082545 0.685148 0.322127 0.101 Uiso 1 1 calc R .
C6 C 1.0396(15) 0.8176(13) 0.5631(11) 0.107(3) Uani 1 1 d . U
H6A H 0.961279 0.854069 0.537201 0.161 Uiso 1 1 calc GR .
H6B H 1.097221 0.859329 0.618220 0.161 Uiso 1 1 calc GR .
H6C H 1.015555 0.751882 0.585160 0.161 Uiso 1 1 calc GR .
C7 C 1.2983(14) 0.7567(13) 0.5263(13) 0.118(4) Uani 1 1 d . U
H7A H 1.304790 0.744328 0.594579 0.177 Uiso 1 1 calc GR .
H7B H 1.360556 0.812776 0.523612 0.177 Uiso 1 1 calc GR .
H7C H 1.317569 0.694224 0.492127 0.177 Uiso 1 1 calc GR .
C8 C 1.1387(17) 0.9207(12) 0.4128(12) 0.112(4) Uani 1 1 d . U
H8A H 1.199271 0.917363 0.371614 0.167 Uiso 1 1 calc GR .
H8B H 1.170384 0.974250 0.466083 0.167 Uiso 1 1 calc GR .
H8C H 1.053132 0.936920 0.373418 0.167 Uiso 1 1 calc GR .
C9 C 0.6939(14) 0.5763(12) 0.1856(11) 0.098(3) Uani 1 1 d . U
H9A H 0.646599 0.545275 0.229073 0.117 Uiso 1 1 calc R .
H9B H 0.627129 0.603794 0.132814 0.117 Uiso 1 1 calc R .
C10 C 0.770(2) 0.4914(16) 0.0033(13) 0.144(4) Uani 1 1 d . U
H10A H 0.720520 0.551453 -0.017181 0.216 Uiso 1 1 calc GR .
H10B H 0.733117 0.431880 -0.042470 0.216 Uiso 1 1 calc GR .
H10C H 0.860544 0.505220 0.004046 0.216 Uiso 1 1 calc GR .
C11 C 0.638(2) 0.3458(15) 0.0772(16) 0.150(5) Uani 1 1 d . U
H11A H 0.549789 0.368494 0.057862 0.225 Uiso 1 1 calc GR .
H11B H 0.645544 0.298729 0.128983 0.225 Uiso 1 1 calc GR .
H11C H 0.659157 0.310529 0.020763 0.225 Uiso 1 1 calc GR .
C12 C 0.9051(19) 0.4261(16) 0.2045(15) 0.158(5) Uani 1 1 d . U
H12A H 0.952195 0.384801 0.166572 0.237 Uiso 1 1 calc GR .
H12B H 0.883737 0.385202 0.254144 0.237 Uiso 1 1 calc GR .
H12C H 0.959519 0.487144 0.236268 0.237 Uiso 1 1 calc GR .
C13 C 1.0123(13) 0.7989(11) 0.1339(10) 0.090(2) Uani 1 1 d . U
H13 H 1.078940 0.792777 0.191772 0.108 Uiso 1 1 calc R .
C14 C 1.0480(14) 0.8331(11) 0.0535(10) 0.092(3) Uani 1 1 d . U
H14 H 1.136271 0.853566 0.060492 0.111 Uiso 1 1 calc R .
C15 C 0.9572(14) 0.8388(12) -0.0391(11) 0.090(2) Uani 1 1 d . U
C16 C 0.8299(14) 0.8135(12) -0.0333(11) 0.099(2) Uani 1 1 d . U
H16 H 0.760385 0.818761 -0.089590 0.119 Uiso 1 1 calc R .
C17 C 0.8010(15) 0.7814(12) 0.0502(11) 0.098(2) Uani 1 1 d . U
H17 H 0.712748 0.763829 0.046485 0.118 Uiso 1 1 calc R .
C18 C 1.1256(16) 0.9019(14) -0.1141(12) 0.111(4) Uani 1 1 d . U
H18A H 1.172513 0.927075 -0.047443 0.167 Uiso 1 1 calc GR .
H18B H 1.126342 0.956521 -0.158092 0.167 Uiso 1 1 calc GR .
H18C H 1.167837 0.842644 -0.135028 0.167 Uiso 1 1 calc GR .
C19 C 0.8907(19) 0.8754(16) -0.2049(13) 0.127(4) Uani 1 1 d . U
H19A H 0.860953 0.805514 -0.233204 0.191 Uiso 1 1 calc GR .
H19B H 0.924832 0.912834 -0.251252 0.191 Uiso 1 1 calc GR .
H19C H 0.817810 0.910825 -0.190811 0.191 Uiso 1 1 calc GR .
C25 C 0.6580(16) 0.4668(12) 0.7005(12) 0.109(4) Uani 1 1 d . U
H25A H 0.578863 0.423865 0.669837 0.164 Uiso 1 1 calc GR .
H25B H 0.676851 0.465866 0.771564 0.164 Uiso 1 1 calc GR .
H25C H 0.730603 0.439991 0.678263 0.164 Uiso 1 1 calc GR .
C26 C 0.5702(16) 0.6367(12) 0.7266(12) 0.104(4) Uani 1 1 d . U
H26A H 0.628673 0.693355 0.763805 0.156 Uiso 1 1 calc GR .
H26B H 0.538255 0.595394 0.771549 0.156 Uiso 1 1 calc GR .
H26C H 0.496780 0.664516 0.680931 0.156 Uiso 1 1 calc GR .
N1 N 0.8878(10) 0.7734(8) 0.1352(8) 0.077(2) Uani 1 1 d . U
N2 N 0.9901(14) 0.8709(10) -0.1169(9) 0.101(4) Uani 1 1 d . .
N4 N 0.6394(12) 0.5732(9) 0.6729(9) 0.091(3) Uani 1 1 d . U
Si1 Si 0.5474(4) 0.9142(4) 0.2352(4) 0.1073(14) Uani 1 1 d . U
Si2 Si 1.1256(3) 0.7934(3) 0.4648(3) 0.0799(9) Uani 1 1 d . U
Si3 Si 0.7593(5) 0.4645(4) 0.1250(4) 0.1006(12) Uani 1 1 d . U
Yb1 Yb 0.81337(5) 0.72108(4) 0.27715(4) 0.0638(2) Uani 1 1 d . .

loop_
_atom_site_aniso_label
_atom_site_aniso_U_11
_atom_site_aniso_U_22
_atom_site_aniso_U_33
_atom_site_aniso_U_23
_atom_site_aniso_U_13
_atom_site_aniso_U_12
N3 0.077(6) 0.071(6) 0.093(7) 0.028(6) 0.028(6) 0.002(5)
C20 0.089(4) 0.093(5) 0.104(5) 0.019(4) 0.041(4) 0.018(4)
C21 0.092(5) 0.091(5) 0.107(5) 0.028(5) 0.044(4) 0.017(4)
C22 0.077(5) 0.090(5) 0.098(5) 0.030(4) 0.044(4) 0.014(4)
C23 0.078(5) 0.087(5) 0.102(5) 0.029(4) 0.041(4) 0.021(4)
C24 0.078(4) 0.089(5) 0.104(5) 0.026(4) 0.041(4) 0.020(4)
C1 0.076(5) 0.094(5) 0.112(6) 0.028(5) 0.029(5) 0.020(5)
C2 0.114(9) 0.118(8) 0.181(10) 0.022(9) 0.022(9) -0.007(5)
C3 0.144(9) 0.160(9) 0.155(4) 0.023(9) 0.012(9) 0.019(8)
C4 0.160(10) 0.104(5) 0.217(11) 0.007(9) -0.003(10) 0.048(8)
C5 0.077(5) 0.081(5) 0.094(5) 0.009(4) 0.018(4) 0.006(4)
C6 0.101(7) 0.115(8) 0.112(7) -0.011(7) 0.042(5) 0.007(7)
C7 0.074(5) 0.112(8) 0.141(9) -0.013(8) -0.015(7) 0.018(6)
C8 0.112(8) 0.097(6) 0.127(9) 0.022(6) 0.031(7) -0.003(7)
C9 0.091(5) 0.105(5) 0.107(5) 0.007(4) 0.043(5) 0.022(4)
C10 0.160(9) 0.159(9) 0.124(6) 0.016(8) 0.055(7) 0.013(8)
C11 0.144(9) 0.127(9) 0.166(10) -0.031(9) 0.029(9) -0.016(6)
C12 0.132(9) 0.155(10) 0.164(10) -0.005(9) -0.002(7) 0.034(8)
C13 0.075(5) 0.110(5) 0.092(5) 0.024(4) 0.032(4) 0.003(4)
C14 0.075(5) 0.114(5) 0.098(5) 0.027(5) 0.037(4) 0.004(5)
C15 0.079(5) 0.109(5) 0.092(5) 0.029(5) 0.038(4) 0.011(5)
C16 0.085(5) 0.118(5) 0.099(5) 0.026(5) 0.029(4) 0.006(5)
C17 0.085(4) 0.116(5) 0.102(4) 0.026(4) 0.032(3) 0.008(4)
C18 0.107(8) 0.134(9) 0.111(8) 0.029(7) 0.058(7) 0.002(7)
C19 0.121(8) 0.154(9) 0.116(8) 0.034(8) 0.041(8) 0.010(8)
C25 0.123(8) 0.093(6) 0.130(8) 0.042(6) 0.056(7) 0.014(7)
C26 0.105(8) 0.112(8) 0.113(8) 0.026(7) 0.059(7) 0.007(7)
N1 0.072(6) 0.078(7) 0.094(5) 0.014(6) 0.040(4) 0.011(5)
N2 0.116(10) 0.116(10) 0.086(8) 0.042(7) 0.046(7) 0.010(8)
N4 0.105(8) 0.093(6) 0.095(8) 0.036(6) 0.057(7) 0.015(6)
Si1 0.064(2) 0.102(3) 0.156(4) 0.038(3) 0.018(2) 0.027(2)
Si2 0.067(2) 0.083(2) 0.088(2) 0.0068(18) 0.0154(17) 0.0160(17)
Si3 0.103(3) 0.091(3) 0.111(3) -0.003(2) 0.035(2) 0.015(2)
Yb1 0.0521(3) 0.0687(4) 0.0753(4) 0.0153(2) 0.0220(2) 0.0065(2)

loop_
_atom_type_symbol
_atom_type_description
_atom_type_scat_dispersion_real
_atom_type_scat_dispersion_imag
_atom_type_scat_source
C C 0.0033 0.0016 'International Tables Vol C Tables 4.2.6.8 and 6.1.1.4'
H H 0.0000 0.0000 'International Tables Vol C Tables 4.2.6.8 and 6.1.1.4'
N N 0.0061 0.0033 'International Tables Vol C Tables 4.2.6.8 and 6.1.1.4'
Si Si 0.0817 0.0704 'International Tables Vol C Tables 4.2.6.8 and 6.1.1.4'
Yb Yb -0.3850 5.5486 'International Tables Vol C Tables 4.2.6.8 and 6.1.1.4'

loop_
_geom_angle_atom_site_label_1
_geom_angle_atom_site_label_2
_geom_angle_atom_site_label_3
_geom_angle
C20 N3 C24 120.0
C20 N3 Yb1 115.9(4)
C24 N3 Yb1 124.0(4)
N3 C20 H20 120.0
N3 C20 C21 120.0
C21 C20 H20 120.0
C20 C21 H21 120.0
C22 C21 C20 120.0
C22 C21 H21 120.0
C21 C22 C23 120.0
N4 C22 C21 120.4(7)
N4 C22 C23 119.6(7)
C22 C23 H23 120.0
C24 C23 C22 120.0
C24 C23 H23 120.0
N3 C24 H24 120.0
C23 C24 N3 120.0
C23 C24 H24 120.0
H1A C1 H1B 106.2
Si1 C1 H1A 105.8
Si1 C1 H1B 105.8
Si1 C1 Yb1 125.9(8)
Yb1 C1 H1A 105.8
Yb1 C1 H1B 105.8
H2A C2 H2B 109.5
H2A C2 H2C 109.5
H2B C2 H2C 109.5
Si1 C2 H2A 109.5
Si1 C2 H2B 109.5
Si1 C2 H2C 109.5
H3A C3 H3B 109.5
H3A C3 H3C 109.5
H3B C3 H3C 109.5
Si1 C3 H3A 109.5
Si1 C3 H3B 109.5
Si1 C3 H3C 109.5
H4A C4 H4B 109.5
H4A C4 H4C 109.5
H4B C4 H4C 109.5
Si1 C4 H4A 109.5
Si1 C4 H4B 109.5
Si1 C4 H4C 109.5
H5A C5 H5B 106.6
Si2 C5 H5A 106.6
Si2 C5 H5B 106.6
Si2 C5 Yb1 122.8(7)
Yb1 C5 H5A 106.6
Yb1 C5 H5B 106.6
H6A C6 H6B 109.5
H6A C6 H6C 109.5
H6B C6 H6C 109.5
Si2 C6 H6A 109.5
Si2 C6 H6B 109.5
Si2 C6 H6C 109.5
H7A C7 H7B 109.5
H7A C7 H7C 109.5
H7B C7 H7C 109.5
Si2 C7 H7A 109.5
Si2 C7 H7B 109.5
Si2 C7 H7C 109.5
H8A C8 H8B 109.5
H8A C8 H8C 109.5
H8B C8 H8C 109.5
Si2 C8 H8A 109.5
Si2 C8 H8B 109.5
Si2 C8 H8C 109.5
H9A C9 H9B 106.1
Si3 C9 H9A 105.5
Si3 C9 H9B 105.5
Si3 C9 Yb1 127.1(7)
Yb1 C9 H9A 105.5
Yb1 C9 H9B 105.5
H10A C10 H10B 109.5
H10A C10 H10C 109.5
H10B C10 H10C 109.5
Si3 C10 H10A 109.5
Si3 C10 H10B 109.5
Si3 C10 H10C 109.5
H11A C11 H11B 109.5
H11A C11 H11C 109.5
H11B C11 H11C 109.5
Si3 C11 H11A 109.5
Si3 C11 H11B 109.5
Si3 C11 H11C 109.5
H12A C12 H12B 109.5
H12A C12 H12C 109.5
H12B C12 H12C 109.5
Si3 C12 H12A 109.5
Si3 C12 H12B 109.5
Si3 C12 H12C 109.5
C14 C13 H13 117.8
N1 C13 H13 117.8
N1 C13 C14 124.4(13)
C13 C14 H14 118.7
C13 C14 C15 122.7(13)
C15 C14 H14 118.7
C16 C15 C14 110.6(13)
N2 C15 C14 123.4(14)
N2 C15 C16 125.9(14)
C15 C16 H16 118.2
C17 C16 C15 123.5(14)
C17 C16 H16 118.2
C16 C17 H17 117.5
N1 C17 C16 124.9(14)
N1 C17 H17 117.5
H18A C18 H18B 109.5
H18A C18 H18C 109.5
H18B C18 H18C 109.5
N2 C18 H18A 109.5
N2 C18 H18B 109.5
N2 C18 H18C 109.5
H19A C19 H19B 109.5
H19A C19 H19C 109.5
H19B C19 H19C 109.5
N2 C19 H19A 109.5
N2 C19 H19B 109.5
N2 C19 H19C 109.5
H25A C25 H25B 109.5
H25A C25 H25C 109.5
H25B C25 H25C 109.5
N4 C25 H25A 109.5
N4 C25 H25B 109.5
N4 C25 H25C 109.5
H26A C26 H26B 109.5
H26A C26 H26C 109.5
H26B C26 H26C 109.5
N4 C26 H26A 109.5
N4 C26 H26B 109.5
N4 C26 H26C 109.5
C13 N1 Yb1 126.7(9)
C17 N1 C13 113.8(12)
C17 N1 Yb1 119.5(9)
C15 N2 C18 122.0(13)
C15 N2 C19 118.4(14)
C19 N2 C18 119.6(13)
C22 N4 C25 120.6(11)
C22 N4 C26 122.0(11)
C26 N4 C25 117.0(11)
C1 Si1 C2 112.9(8)
C1 Si1 C3 109.5(8)
C2 Si1 C3 89.0(9)
C4 Si1 C1 119.6(9)
C4 Si1 C2 125.6(10)
C4 Si1 C3 86.8(8)
C5 Si2 C6 110.3(7)
C5 Si2 C7 114.5(7)
C5 Si2 C8 110.6(7)
C6 Si2 C7 107.7(8)
C8 Si2 C6 105.4(8)
C8 Si2 C7 107.8(8)
C9 Si3 C11 115.7(9)
C10 Si3 C9 111.2(8)
C10 Si3 C11 93.3(10)
C12 Si3 C9 110.4(9)
C12 Si3 C10 115.5(11)
C12 Si3 C11 110.0(10)
C1 Yb1 N3 90.9(4)
C1 Yb1 N1 88.2(4)
C5 Yb1 N3 87.5(4)
C5 Yb1 C1 120.2(5)
C5 Yb1 N1 92.3(4)
C9 Yb1 N3 89.5(4)
C9 Yb1 C1 122.6(5)
C9 Yb1 C5 117.2(5)
C9 Yb1 N1 91.7(4)
N1 Yb1 N3 178.8(3)

loop_
_geom_bond_atom_site_label_1
_geom_bond_atom_site_label_2
_geom_bond_distance
N3 C20 1.3900
N3 C24 1.3900
N3 Yb1 2.444(5)
C20 H20 0.9300
C20 C21 1.3900
C21 H21 0.9300
C21 C22 1.3900
C22 C23 1.3900
C22 N4 1.385(11)
C23 H23 0.9300
C23 C24 1.3900
C24 H24 0.9300
C1 H1A 0.9700
C1 H1B 0.9700
C1 Si1 1.845(13)
C1 Yb1 2.366(13)
C2 H2A 0.9600
C2 H2B 0.9600
C2 H2C 0.9600
C2 Si1 1.870(18)
C3 H3A 0.9600
C3 H3B 0.9600
C3 H3C 0.9600
C3 Si1 1.908(18)
C4 H4A 0.9600
C4 H4B 0.9600
C4 H4C 0.9600
C4 Si1 1.712(17)
C5 H5A 0.9700
C5 H5B 0.9700
C5 Si2 1.807(14)
C5 Yb1 2.353(12)
C6 H6A 0.9600
C6 H6B 0.9600
C6 H6C 0.9600
C6 Si2 1.842(14)
C7 H7A 0.9600
C7 H7B 0.9600
C7 H7C 0.9600
C7 Si2 1.883(14)
C8 H8A 0.9600
C8 H8B 0.9600
C8 H8C 0.9600
C8 Si2 1.841(15)
C9 H9A 0.9700
C9 H9B 0.9700
C9 Si3 1.859(14)
C9 Yb1 2.306(15)
C10 H10A 0.9600
C10 H10B 0.9600
C10 H10C 0.9600
C10 Si3 1.781(17)
C11 H11A 0.9600
C11 H11B 0.9600
C11 H11C 0.9600
C11 Si3 1.907(19)
C12 H12A 0.9600
C12 H12B 0.9600
C12 H12C 0.9600
C12 Si3 1.748(18)
C13 H13 0.9300
C13 C14 1.362(17)
C13 N1 1.337(16)
C14 H14 0.9300
C14 C15 1.399(18)
C15 C16 1.383(19)
C15 N2 1.305(16)
C16 H16 0.9300
C16 C17 1.360(19)
C17 H17 0.9300
C17 N1 1.306(16)
C18 H18A 0.9600
C18 H18B 0.9600
C18 H18C 0.9600
C18 N2 1.450(19)
C19 H19A 0.9600
C19 H19B 0.9600
C19 H19C 0.9600
C19 N2 1.39(2)
C25 H25A 0.9600
C25 H25B 0.9600
C25 H25C 0.9600
C25 N4 1.447(16)
C26 H26A 0.9600
C26 H26B 0.9600
C26 H26C 0.9600
C26 N4 1.413(17)
N1 Yb1 2.429(10)

loop_
_geom_torsion_atom_site_label_1
_geom_torsion_atom_site_label_2
_geom_torsion_atom_site_label_3
_geom_torsion_atom_site_label_4
_geom_torsion
N3 C20 C21 C22 0.0
C20 N3 C24 C23 0.0
C20 C21 C22 C23 0.0
C20 C21 C22 N4 178.4(10)
C21 C22 C23 C24 0.0
C21 C22 N4 C25 -2.6(16)
C21 C22 N4 C26 -175.2(11)
C22 C23 C24 N3 0.0
C23 C22 N4 C25 175.8(11)
C23 C22 N4 C26 3.2(16)
C24 N3 C20 C21 0.0
C13 C14 C15 C16 5(2)
C13 C14 C15 N2 -179.6(15)
C14 C13 N1 C17 2(2)
C14 C13 N1 Yb1 -176.3(11)
C14 C15 C16 C17 -4(2)
C14 C15 N2 C18 1(2)
C14 C15 N2 C19 -178.7(15)
C15 C16 C17 N1 2(3)
C16 C15 N2 C18 176.1(15)
C16 C15 N2 C19 -4(2)
C16 C17 N1 C13 -1(2)
C16 C17 N1 Yb1 177.5(12)
N1 C13 C14 C15 -4(2)
N2 C15 C16 C17 -179.3(16)
N4 C22 C23 C24 -178.4(10)
Yb1 N3 C20 C21 177.0(5)
Yb1 N3 C24 C23 -176.7(6)
Yb1 C1 Si1 C2 25.9(12)
Yb1 C1 Si1 C3 -71.5(11)
Yb1 C1 Si1 C4 -169.2(10)
Yb1 C5 Si2 C6 59.5(10)
Yb1 C5 Si2 C7 -178.8(8)
Yb1 C5 Si2 C8 -56.8(10)
Yb1 C9 Si3 C10 -86.9(11)
Yb1 C9 Si3 C11 168.4(10)
Yb1 C9 Si3 C12 42.7(13)
